data_2017649
loop_
_publ_author_name
'Smith, Graham'
'Cotton, Marcus S.'
'Wermuth, Urs D.'
'Boyd, Sue E.'

_publ_section_title
;
 Crystallographic characterization of the first reported crystalline
 form of the potent hallucinogen
 (<i>R</i>)-2-amino-1-(8-bromobenzo[1,2-<i>b</i>;5,4-<i>b</i>']difuran-4-yl)propane
 or `bromodragonfly': the 1:1 anhydrous proton-transfer compound with
 3,5-dinitrosalicylic acid
;
_journal_coeditor_code GA3145
_journal_issue 5
_journal_name_full 'Acta Crystallographica Section C'
_journal_page_first o252
_journal_page_last o255
_journal_paper_doi 10.1107/S0108270110012850
_journal_volume 66
_journal_year 2010
_chemical_formula_iupac 'C13 H13 Br N O2 + , C7 H3 N2 O7 -'
_chemical_formula_moiety 'C13 H13 Br N O2 + , C7 H3 N2 O7 -'
_chemical_formula_sum 'C20 H16 Br N3 O9'
_chemical_formula_weight 522.28
_chemical_melting_point_gt 493
_chemical_melting_point_lt 495
_chemical_name_common 'bromodragonfly 3,5-dinitrosalicylate'
_chemical_name_systematic
;
1-(8-bromobenzo[1,2-<i>b</i>;5,4-<i>b</i>']difuran-4-yl)propan-2-aminium
2-carboxy-4,6-dinitrophenolate
;
_space_group_IT_number 4
_symmetry_cell_setting monoclinic
_symmetry_space_group_name_Hall 'P 2yb'
_symmetry_space_group_name_H-M 'P 1 21 1'
_atom_sites_solution_hydrogens geom
_atom_sites_solution_primary direct
_atom_sites_solution_secondary difmap
_audit_creation_method SHELXL97
_cell_angle_alpha 90.00
_cell_angle_beta 103.315(4)
_cell_angle_gamma 90.00
_cell_formula_units_Z 2
_cell_length_a 6.9596(3)
_cell_length_b 17.2201(9)
_cell_length_c 8.7147(4)
_cell_measurement_reflns_used 5783
_cell_measurement_temperature 297(2)
_cell_measurement_theta_max 32.59
_cell_measurement_theta_min 3.02
_cell_volume 1016.34(8)
_computing_cell_refinement 'CrysAlis RED (Oxford Diffraction, 2008)'
_computing_data_collection 'CrysAlis CCD (Oxford Diffraction, 2008)'
_computing_data_reduction 'CrysAlis RED (Oxford Diffraction, 2008)'
_computing_molecular_graphics 'PLATON (Spek, 2009)'
_computing_publication_material 'PLATON (Spek, 2009)'
_computing_structure_refinement
;
SHELXL97 (Sheldrick, 2008) within WinGX (Farrugia, 1999)
;
_computing_structure_solution 'SIR92 (Altomare <i>et al.</i>,  1994)'
_diffrn_ambient_temperature 297(2)
_diffrn_measured_fraction_theta_full 0.992
_diffrn_measured_fraction_theta_max 0.992
_diffrn_measurement_device_type 'Oxford Gemini-S Ultra CCD area-detector'
_diffrn_measurement_method \w
_diffrn_radiation_monochromator graphite
_diffrn_radiation_source 'Enhance (Mo) X-ray tube'
_diffrn_radiation_type MoK\a
_diffrn_radiation_wavelength 0.71073
_diffrn_reflns_av_R_equivalents 0.0525
_diffrn_reflns_av_sigmaI/netI 0.0420
_diffrn_reflns_limit_h_max 9
_diffrn_reflns_limit_h_min -9
_diffrn_reflns_limit_k_max 22
_diffrn_reflns_limit_k_min -22
_diffrn_reflns_limit_l_max 11
_diffrn_reflns_limit_l_min -11
_diffrn_reflns_number 10418
_diffrn_reflns_theta_full 27.50
_diffrn_reflns_theta_max 27.50
_diffrn_reflns_theta_min 3.01
_diffrn_standards_decay_% 0
_diffrn_standards_number 0
_exptl_absorpt_coefficient_mu 2.084
_exptl_absorpt_correction_T_max 0.590
_exptl_absorpt_correction_T_min 0.410
_exptl_absorpt_correction_type multi-scan
_exptl_absorpt_process_details '(SADABS; Sheldrick, 1996)'
_exptl_crystal_colour 'pale yellow'
_exptl_crystal_density_diffrn 1.707
_exptl_crystal_density_method 'not measured'
_exptl_crystal_description prism
_exptl_crystal_F_000 528
_exptl_crystal_size_max 0.50
_exptl_crystal_size_mid 0.30
_exptl_crystal_size_min 0.25
_refine_diff_density_max 0.822
_refine_diff_density_min -0.278
_refine_ls_abs_structure_details 'Flack (1983), with 2047 Friedel pairs'
_refine_ls_abs_structure_Flack 0.038(9)
_refine_ls_extinction_method none
_refine_ls_goodness_of_fit_ref 1.010
_refine_ls_hydrogen_treatment mixed
_refine_ls_matrix_type full
_refine_ls_number_parameters 315
_refine_ls_number_reflns 4450
_refine_ls_number_restraints 1
_refine_ls_restrained_S_all 1.010
_refine_ls_R_factor_all 0.0586
_refine_ls_R_factor_gt 0.0476
_refine_ls_shift/su_max 0.000
_refine_ls_shift/su_mean 0.000
_refine_ls_structure_factor_coef Fsqd
_refine_ls_weighting_details 'calc w = 1/[\s^2^(Fo^2^)+(0.0730P)^2^] where P=(Fo^2^+2Fc^2^)/3'
_refine_ls_weighting_scheme calc
_refine_ls_wR_factor_gt 0.1066
_refine_ls_wR_factor_ref 0.1123
_reflns_number_gt 3733
_reflns_number_total 4450
_reflns_threshold_expression I>2\s(I)
_cod_data_source_file ga3145.cif
_cod_data_source_block I
_cod_original_sg_symbol_H-M 'P 21'
_cod_database_code 2017649
_cod_database_fobs_code 2017649

loop_
_symmetry_equiv_pos_as_xyz
'x, y, z'
'-x, y+1/2, -z'

loop_
_atom_site_aniso_label
_atom_site_aniso_U_11
_atom_site_aniso_U_22
_atom_site_aniso_U_33
_atom_site_aniso_U_12
_atom_site_aniso_U_13
_atom_site_aniso_U_23
Br4 0.0551(2) 0.0804(3) 0.0520(2) -0.0214(2) 0.0192(2) -0.0302(2)
O2 0.0565(17) 0.0461(17) 0.072(2) 0.0007(14) 0.0124(15) 0.0034(14)
O5 0.0440(16) 0.0410(17) 0.077(2) -0.0007(12) 0.0166(15) -0.0108(14)
N12 0.0411(17) 0.0366(17) 0.0310(15) -0.0031(14) 0.0111(12) -0.0012(13)
C1 0.0284(16) 0.042(2) 0.0424(18) -0.0083(14) 0.0125(14) -0.0079(15)
C2 0.0289(17) 0.041(2) 0.054(2) -0.0062(14) 0.0121(15) -0.0025(16)
C3 0.0250(16) 0.054(2) 0.044(2) -0.0128(16) 0.0104(14) 0.0005(17)
C4 0.0266(16) 0.051(2) 0.0422(19) -0.0112(15) 0.0099(14) -0.0157(16)
C5 0.0294(18) 0.0346(19) 0.048(2) -0.0053(14) 0.0158(15) -0.0079(15)
C6 0.0285(16) 0.045(2) 0.0372(18) -0.0074(15) 0.0094(14) -0.0046(15)
C11 0.0356(18) 0.048(2) 0.045(2) -0.0031(16) 0.0178(15) -0.0107(16)
C12 0.0452(19) 0.0308(18) 0.0387(18) -0.0005(15) 0.0143(15) -0.0036(14)
C13 0.068(3) 0.038(2) 0.044(2) 0.0032(19) 0.0125(19) -0.0100(16)
C21 0.055(3) 0.070(3) 0.070(3) -0.003(2) 0.014(2) 0.023(3)
C22 0.042(2) 0.072(3) 0.038(2) -0.011(2) 0.0071(17) 0.0088(19)
C51 0.048(2) 0.056(3) 0.072(3) 0.004(2) 0.012(2) 0.018(2)
C52 0.041(2) 0.057(3) 0.048(2) 0.0014(17) 0.0106(16) 0.0076(18)
O2A 0.0523(15) 0.0327(14) 0.0385(13) -0.0052(11) 0.0174(11) 0.0011(10)
O11A 0.074(2) 0.0508(18) 0.0349(14) -0.0022(15) 0.0119(13) -0.0091(12)
O12A 0.0645(18) 0.0369(16) 0.0451(16) -0.0092(13) 0.0168(13) -0.0089(12)
O31A 0.108(3) 0.069(2) 0.0384(16) -0.027(2) 0.0066(17) 0.0088(15)
O32A 0.102(3) 0.067(2) 0.0454(18) 0.005(2) 0.0042(18) -0.0173(16)
O51A 0.097(3) 0.0351(17) 0.086(2) -0.0207(17) 0.037(2) -0.0034(16)
O52A 0.071(2) 0.0434(17) 0.060(2) 0.0030(15) 0.0260(17) 0.0182(14)
N3A 0.0381(15) 0.055(2) 0.0365(14) -0.0095(15) 0.0055(12) -0.0065(15)
N5A 0.054(2) 0.0314(19) 0.067(2) 0.0058(16) 0.0294(18) 0.0061(16)
C1A 0.0198(14) 0.0317(17) 0.0371(17) 0.0013(13) 0.0101(12) -0.0019(13)
C2A 0.0248(15) 0.0304(18) 0.0363(16) 0.0021(13) 0.0112(12) -0.0007(13)
C3A 0.0283(14) 0.039(2) 0.0309(14) 0.0008(14) 0.0073(11) 0.0001(13)
C4A 0.0249(16) 0.0285(17) 0.056(2) -0.0018(13) 0.0136(15) -0.0058(14)
C5A 0.0267(16) 0.0250(17) 0.051(2) 0.0006(13) 0.0170(14) 0.0029(14)
C6A 0.0288(13) 0.0375(16) 0.0313(13) 0.0063(16) 0.0086(10) 0.0029(16)
C11A 0.0335(17) 0.037(2) 0.0398(19) 0.0017(15) 0.0116(14) -0.0056(15)

loop_
_atom_site_type_symbol
_atom_site_label
_atom_site_fract_x
_atom_site_fract_y
_atom_site_fract_z
_atom_site_U_iso_or_equiv
_atom_site_thermal_displace_type
_atom_site_calc_flag
_atom_site_refinement_flags
_atom_site_occupancy
Br Br4 0.34282(6) 0.15378(3) -0.31657(5) 0.06140(10) Uani . . 1.000
O O2 0.2808(5) 0.4152(2) -0.0534(4) 0.0586(10) Uani . . 1.000
O O5 0.4575(5) 0.11118(17) 0.0506(4) 0.0536(10) Uani . . 1.000
N N12 0.7647(5) 0.37276(19) 0.3442(4) 0.0358(9) Uani . . 1.000
C C1 0.3887(5) 0.3118(2) 0.1391(4) 0.0369(10) Uani . . 1.000
C C2 0.3336(5) 0.3401(2) -0.0143(5) 0.0409(11) Uani . . 1.000
C C3 0.3196(5) 0.2955(2) -0.1511(4) 0.0406(11) Uani . . 1.000
C C4 0.3631(5) 0.2166(2) -0.1383(4) 0.0396(11) Uani . . 1.000
C C5 0.4157(5) 0.1867(2) 0.0115(5) 0.0362(11) Uani . . 1.000
C C6 0.4285(5) 0.2324(2) 0.1483(4) 0.0366(10) Uani . . 1.000
C C11 0.4011(5) 0.3619(2) 0.2832(5) 0.0415(11) Uani . . 1.000
C C12 0.5753(6) 0.4178(2) 0.3164(4) 0.0375(11) Uani . . 1.000
C C13 0.5757(7) 0.4678(3) 0.4589(5) 0.0501(14) Uani . . 1.000
C C21 0.2332(7) 0.4163(4) -0.2158(6) 0.0651(17) Uani . . 1.000
C C22 0.2535(6) 0.3465(3) -0.2790(5) 0.0510(14) Uani . . 1.000
C C51 0.4978(7) 0.1091(3) 0.2125(7) 0.0590(16) Uani . . 1.000
C C52 0.4841(6) 0.1799(3) 0.2771(5) 0.0486(14) Uani . . 1.000
O O2A 1.1484(4) 0.79957(15) -0.0779(3) 0.0400(8) Uani . . 1.000
O O11A 1.2504(5) 0.78262(18) 0.3966(3) 0.0533(10) Uani . . 1.000
O O12A 1.2305(5) 0.85780(16) 0.1892(4) 0.0482(10) Uani . . 1.000
O O31A 0.9898(7) 0.7301(2) -0.3507(4) 0.0735(13) Uani . . 1.000
O O32A 0.9994(7) 0.6051(2) -0.3528(4) 0.0735(13) Uani . . 1.000
O O51A 0.8995(6) 0.4708(2) 0.0957(5) 0.0701(13) Uani . . 1.000
O O52A 1.0443(5) 0.51120(19) 0.3278(4) 0.0564(11) Uani . . 1.000
N N3A 1.0113(4) 0.6676(2) -0.2831(3) 0.0437(10) Uani . . 1.000
N N5A 0.9958(6) 0.5200(2) 0.1852(5) 0.0483(11) Uani . . 1.000
C C1A 1.1466(4) 0.72417(19) 0.1472(4) 0.0290(9) Uani . . 1.000
C C2A 1.1153(5) 0.73408(19) -0.0217(4) 0.0298(9) Uani . . 1.000
C C3A 1.0484(4) 0.6657(2) -0.1125(3) 0.0327(9) Uani . . 1.000
C C4A 1.0113(5) 0.5968(2) -0.0443(5) 0.0358(10) Uani . . 1.000
C C5A 1.0447(5) 0.59147(19) 0.1156(4) 0.0329(10) Uani . . 1.000
C C6A 1.1144(4) 0.6540(3) 0.2138(3) 0.0323(8) Uani . . 1.000
C C11A 1.2143(5) 0.7904(2) 0.2550(4) 0.0363(11) Uani . . 1.000
H H12 0.56680 0.45140 0.22450 0.0450 Uiso calc R 1.000
H H21 0.19160 0.46060 -0.27530 0.0780 Uiso calc R 1.000
H H22 0.22890 0.33420 -0.38570 0.0610 Uiso calc R 1.000
H H51 0.53090 0.06400 0.27130 0.0710 Uiso calc R 1.000
H H52 0.50650 0.19170 0.38390 0.0580 Uiso calc R 1.000
H H111 0.41030 0.32840 0.37410 0.0500 Uiso calc R 1.000
H H112 0.28000 0.39160 0.26990 0.0500 Uiso calc R 1.000
H H121 0.760(5) 0.349(2) 0.255(5) 0.050(9) Uiso . . 1.000
H H122 0.861(6) 0.410(3) 0.357(5) 0.047(10) Uiso . . 1.000
H H123 0.773(6) 0.342(3) 0.437(5) 0.047(10) Uiso . . 1.000
H H131 0.69210 0.49960 0.48110 0.0750 Uiso calc R 1.000
H H132 0.57470 0.43530 0.54810 0.0750 Uiso calc R 1.000
H H133 0.46060 0.50040 0.43800 0.0750 Uiso calc R 1.000
H H4A 0.96360 0.55420 -0.10710 0.0430 Uiso calc R 1.000
H H6A 1.13890 0.64870 0.32280 0.0390 Uiso calc R 1.000
H H12A 1.222(6) 0.854(3) 0.087(6) 0.050(11) Uiso . . 1.000

loop_
_atom_type_symbol
_atom_type_description
_atom_type_scat_dispersion_real
_atom_type_scat_dispersion_imag
_atom_type_scat_source
C C 0.0033 0.0016 'International Tables Vol C Tables 4.2.6.8 and 6.1.1.4'
H H 0.0000 0.0000 'International Tables Vol C Tables 4.2.6.8 and 6.1.1.4'
N N 0.0061 0.0033 'International Tables Vol C Tables 4.2.6.8 and 6.1.1.4'
O O 0.0106 0.0060 'International Tables Vol C Tables 4.2.6.8 and 6.1.1.4'
Br Br -0.2901 2.4595 'International Tables Vol C Tables 4.2.6.8 and 6.1.1.4'

loop_
_geom_angle_atom_site_label_1
_geom_angle_atom_site_label_2
_geom_angle_atom_site_label_3
_geom_angle_site_symmetry_1
_geom_angle_site_symmetry_2
_geom_angle_site_symmetry_3
_geom_angle
_geom_angle_publ_flag
C2 O2 C21 . . . 104.9(4) no
C5 O5 C51 . . . 105.3(3) no
C11A O12A H12A . . . 113(3) no
H121 N12 H123 . . . 118(4) no
C12 N12 H122 . . . 104(3) no
C12 N12 H123 . . . 108(3) no
C12 N12 H121 . . . 104(2) no
H121 N12 H122 . . . 108(4) no
H122 N12 H123 . . . 113(4) no
O32A N3A C3A . . . 117.6(3) no
O31A N3A C3A . . . 119.2(3) no
O31A N3A O32A . . . 123.2(3) no
O51A N5A O52A . . . 122.6(4) no
O51A N5A C5A . . . 117.6(4) no
O52A N5A C5A . . . 119.7(4) no
C6 C1 C11 . . . 122.7(3) no
C2 C1 C6 . . . 114.0(3) no
C2 C1 C11 . . . 123.3(3) no
C1 C2 C3 . . . 125.1(3) no
O2 C2 C3 . . . 110.1(3) no
O2 C2 C1 . . . 124.8(4) no
C2 C3 C22 . . . 106.1(3) no
C2 C3 C4 . . . 119.7(3) no
C4 C3 C22 . . . 134.2(4) no
C3 C4 C5 . . . 116.6(3) no
Br4 C4 C3 . . . 121.6(3) no
Br4 C4 C5 . . . 121.7(3) no
O5 C5 C4 . . . 126.3(4) no
O5 C5 C6 . . . 110.7(3) no
C4 C5 C6 . . . 123.0(3) no
C5 C6 C52 . . . 105.3(3) no
C1 C6 C5 . . . 121.6(3) no
C1 C6 C52 . . . 133.1(3) no
C1 C11 C12 . . . 114.2(3) no
N12 C12 C13 . . . 109.1(3) no
N12 C12 C11 . . . 109.6(3) no
C11 C12 C13 . . . 111.5(3) no
O2 C21 C22 . . . 112.7(5) no
C3 C22 C21 . . . 106.2(4) no
O5 C51 C52 . . . 112.7(4) no
C6 C52 C51 . . . 106.0(4) no
C12 C11 H111 . . . 109.00 no
C1 C11 H112 . . . 109.00 no
C12 C11 H112 . . . 109.00 no
H111 C11 H112 . . . 108.00 no
C1 C11 H111 . . . 109.00 no
C11 C12 H12 . . . 109.00 no
N12 C12 H12 . . . 109.00 no
C13 C12 H12 . . . 109.00 no
H132 C13 H133 . . . 109.00 no
C12 C13 H131 . . . 109.00 no
C12 C13 H132 . . . 110.00 no
C12 C13 H133 . . . 109.00 no
H131 C13 H132 . . . 109.00 no
H131 C13 H133 . . . 109.00 no
C22 C21 H21 . . . 124.00 no
O2 C21 H21 . . . 124.00 no
C21 C22 H22 . . . 127.00 no
C3 C22 H22 . . . 127.00 no
O5 C51 H51 . . . 124.00 no
C52 C51 H51 . . . 124.00 no
C51 C52 H52 . . . 127.00 no
C6 C52 H52 . . . 127.00 no
C2A C1A C6A . . . 122.0(3) no
C2A C1A C11A . . . 120.3(3) no
C6A C1A C11A . . . 117.7(3) no
O2A C2A C3A . . . 125.4(3) no
C1A C2A C3A . . . 114.7(3) no
O2A C2A C1A . . . 119.9(3) no
N3A C3A C2A . . . 120.4(3) no
C2A C3A C4A . . . 122.5(3) no
N3A C3A C4A . . . 117.1(3) no
C3A C4A C5A . . . 119.6(3) no
N5A C5A C6A . . . 118.9(3) no
C4A C5A C6A . . . 122.0(3) no
N5A C5A C4A . . . 119.0(3) no
C1A C6A C5A . . . 119.1(3) no
O11A C11A C1A . . . 121.5(3) no
O12A C11A C1A . . . 116.8(3) no
O11A C11A O12A . . . 121.7(3) no
C3A C4A H4A . . . 120.00 no
C5A C4A H4A . . . 120.00 no
C1A C6A H6A . . . 120.00 no
C5A C6A H6A . . . 121.00 no

loop_
_geom_bond_atom_site_label_1
_geom_bond_atom_site_label_2
_geom_bond_site_symmetry_1
_geom_bond_site_symmetry_2
_geom_bond_distance
_geom_bond_publ_flag
Br4 C4 . . 1.872(3) no
O2 C2 . . 1.366(5) no
O2 C21 . . 1.377(6) no
O5 C5 . . 1.359(5) no
O5 C51 . . 1.374(7) no
O2A C2A . . 1.272(4) no
O11A C11A . . 1.209(4) no
O12A C11A . . 1.311(5) no
O31A N3A . . 1.220(5) no
O32A N3A . . 1.229(5) no
O51A N5A . . 1.239(6) no
O52A N5A . . 1.220(5) no
O12A H12A . . 0.88(5) no
N12 C12 . . 1.500(5) no
N12 H123 . . 0.96(5) no
N12 H122 . . 0.92(5) no
N12 H121 . . 0.87(4) no
N3A C3A . . 1.450(4) no
N5A C5A . . 1.447(5) no
C1 C6 . . 1.394(5) no
C1 C2 . . 1.391(5) no
C1 C11 . . 1.510(5) no
C2 C3 . . 1.403(5) no
C3 C22 . . 1.410(6) no
C3 C4 . . 1.391(5) no
C4 C5 . . 1.372(5) no
C5 C6 . . 1.414(5) no
C6 C52 . . 1.424(6) no
C11 C12 . . 1.523(5) no
C12 C13 . . 1.511(6) no
C21 C22 . . 1.343(8) no
C51 C52 . . 1.355(7) no
C11 H111 . . 0.9700 no
C11 H112 . . 0.9700 no
C12 H12 . . 0.9800 no
C13 H133 . . 0.9600 no
C13 H132 . . 0.9600 no
C13 H131 . . 0.9600 no
C21 H21 . . 0.9300 no
C22 H22 . . 0.9300 no
C51 H51 . . 0.9300 no
C52 H52 . . 0.9300 no
C1A C6A . . 1.381(6) no
C1A C11A . . 1.484(5) no
C1A C2A . . 1.448(5) no
C2A C3A . . 1.435(5) no
C3A C4A . . 1.378(5) no
C4A C5A . . 1.362(5) no
C5A C6A . . 1.391(5) no
C4A H4A . . 0.9300 no
C6A H6A . . 0.9300 no

loop_
_geom_hbond_atom_site_label_D
_geom_hbond_atom_site_label_H
_geom_hbond_atom_site_label_A
_geom_hbond_site_symmetry_A
_geom_hbond_distance_DH
_geom_hbond_distance_HA
_geom_hbond_distance_DA
_geom_hbond_angle_DHA
_geom_hbond_publ_flag
O12A H12A O2A . 0.88(5) 1.69(5) 2.477(4) 147(5) yes
O12A H12A O51A 2_755 0.88(5) 2.58(5) 3.120(5) 120(4) yes
N12 H121 O2A 2_745 0.87(4) 1.99(4) 2.826(4) 160(3) yes
N12 H122 O51A . 0.92(5) 2.58(4) 3.059(5) 114(3) yes
N12 H122 O52A . 0.92(5) 2.21(5) 3.101(5) 165(4) yes
N12 H123 O11A 2_746 0.96(5) 1.81(5) 2.763(4) 172(4) yes

loop_
_geom_torsion_atom_site_label_1
_geom_torsion_atom_site_label_2
_geom_torsion_atom_site_label_3
_geom_torsion_atom_site_label_4
_geom_torsion_site_symmetry_1
_geom_torsion_site_symmetry_2
_geom_torsion_site_symmetry_3
_geom_torsion_site_symmetry_4
_geom_torsion
_geom_torsion_publ_flag
C21 O2 C2 C1 . . . . -178.3(4) no
C21 O2 C2 C3 . . . . 0.3(4) no
C2 O2 C21 C22 . . . . 0.0(5) no
C51 O5 C5 C4 . . . . -178.8(4) no
C51 O5 C5 C6 . . . . -0.3(4) no
C5 O5 C51 C52 . . . . -0.3(5) no
O31A N3A C3A C2A . . . . -17.9(5) no
O31A N3A C3A C4A . . . . 160.4(4) no
C2A C3A N3A O32A . . . . 163.5(4) no
O32A N3A C3A C4A . . . . -18.3(5) no
O51A N5A C5A C6A . . . . 166.4(4) no
C4A C5A N5A O52A . . . . 172.1(4) no
O51A N5A C5A C4A . . . . -10.2(6) no
O52A N5A C5A C6A . . . . -11.4(6) no
C6 C1 C2 C3 . . . . -0.8(5) no
C11 C1 C2 O2 . . . . -1.4(6) no
C6 C1 C2 O2 . . . . 177.6(4) no
C6 C1 C11 C12 . . . . 108.9(4) no
C11 C1 C2 C3 . . . . -179.8(3) no
C2 C1 C6 C5 . . . . 1.0(5) no
C2 C1 C6 C52 . . . . -178.4(4) no
C11 C1 C6 C5 . . . . 180.0(3) no
C11 C1 C6 C52 . . . . 0.5(6) no
C2 C1 C11 C12 . . . . -72.2(5) no
O2 C2 C3 C22 . . . . -0.4(4) no
C1 C2 C3 C4 . . . . -0.1(6) no
C1 C2 C3 C22 . . . . 178.2(4) no
O2 C2 C3 C4 . . . . -178.7(3) no
C2 C3 C4 Br4 . . . . 178.9(3) no
C2 C3 C4 C5 . . . . 0.9(5) no
C22 C3 C4 C5 . . . . -176.8(4) no
C2 C3 C22 C21 . . . . 0.4(5) no
C22 C3 C4 Br4 . . . . 1.2(6) no
C4 C3 C22 C21 . . . . 178.3(4) no
Br4 C4 C5 O5 . . . . -0.4(5) no
Br4 C4 C5 C6 . . . . -178.7(3) no
C3 C4 C5 O5 . . . . 177.7(4) no
C3 C4 C5 C6 . . . . -0.7(5) no
O5 C5 C6 C1 . . . . -178.9(3) no
O5 C5 C6 C52 . . . . 0.7(4) no
C4 C5 C6 C52 . . . . 179.3(4) no
C4 C5 C6 C1 . . . . -0.3(6) no
C5 C6 C52 C51 . . . . -0.8(5) no
C1 C6 C52 C51 . . . . 178.7(4) no
C1 C11 C12 N12 . . . . -60.8(4) no
C1 C11 C12 C13 . . . . 178.3(3) no
O2 C21 C22 C3 . . . . -0.3(5) no
O5 C51 C52 C6 . . . . 0.7(5) no
C6A C1A C2A O2A . . . . -179.4(3) no
C6A C1A C2A C3A . . . . 0.2(5) no
C11A C1A C2A O2A . . . . 0.9(5) no
C11A C1A C2A C3A . . . . -179.5(3) no
C2A C1A C6A C5A . . . . -1.8(5) no
C11A C1A C6A C5A . . . . 177.9(3) no
C2A C1A C11A O11A . . . . -176.5(4) no
C2A C1A C11A O12A . . . . 4.4(5) no
C6A C1A C11A O11A . . . . 3.9(5) no
C6A C1A C11A O12A . . . . -175.3(3) no
O2A C2A C3A N3A . . . . -0.5(5) no
O2A C2A C3A C4A . . . . -178.6(3) no
C1A C2A C3A N3A . . . . -180.0(3) no
C1A C2A C3A C4A . . . . 1.9(5) no
N3A C3A C4A C5A . . . . 179.6(3) no
C2A C3A C4A C5A . . . . -2.2(5) no
C3A C4A C5A N5A . . . . 177.0(3) no
C3A C4A C5A C6A . . . . 0.5(5) no
N5A C5A C6A C1A . . . . -175.0(3) no
C4A C5A C6A C1A . . . . 1.5(5) no
